data_9009415
loop_
_publ_author_name
'Holtstam, D.'

_publ_section_title
;Crystal chemistry of a manganian ludwigite Note: z-coordinate has been
 altered through personal communication with the author Locality: Jakobsberg
 Fe-Mn oxide deposit, Filipstad, Varmland, Sweden
;
_journal_name_full 'Neues Jahrbuch fur Mineralogie, Monatshefte'
_journal_page_first 520
_journal_page_last 528
_journal_volume 2001
_journal_year 2001
_chemical_compound_source 'Jakobsberg Fe-Mn oxide deposit, Filipstad, Varmland, Sweden'
_chemical_formula_sum 'Al0.44 B2 Fe1.11 Mg3.91 Mn0.54 O10'
_chemical_name_mineral Ludwigite
_space_group_IT_number 55
_symmetry_space_group_name_Hall '-P 2 2ab'
_symmetry_space_group_name_H-M 'P b a m'
_cell_angle_alpha 90
_cell_angle_beta 90
_cell_angle_gamma 90
_cell_length_a 9.240
_cell_length_b 12.362
_cell_length_c 2.9869
_cell_formula_units_Z 2
_cell_volume 341.178
_database_code_amcsd 0014914
_exptl_crystal_density_diffrn 3.701
_cod_original_formula_sum 'Mg3.91 Fe1.11 Mn.54 Al.44 B2 O10'
_cod_database_code 9009415

loop_
_space_group_symop_operation_xyz
x,y,z
1/2+x,1/2-y,z
1/2-x,1/2+y,-z
1/2-x,1/2+y,z
1/2+x,1/2-y,-z
x,y,-z
-x,-y,z
-x,-y,-z

loop_
_atom_site_label
_atom_site_fract_x
_atom_site_fract_y
_atom_site_fract_z
_atom_site_occupancy
_atom_site_U_iso_or_equiv
Mgl 0.50000 0.50000 0.50000 1.00000 0.00500
Mg2 0.50000 0.00000 0.00000 0.91000 0.00720
Fe2 0.50000 0.00000 0.00000 0.09000 0.00720
Mg3 0.00230 0.28090 0.50000 1.00000 0.00650
Fe4 -0.26090 0.38400 0.00000 0.51000 0.00620
Mn4 -0.26090 0.38400 0.00000 0.27000 0.00620
Al4 -0.26090 0.38400 0.00000 0.22000 0.00620
B 0.27390 0.36020 0.00000 1.00000 0.00550
O1 0.35040 0.45660 0.00000 1.00000 0.00830
O2 -0.11930 0.42340 0.50000 1.00000 0.00870
O3 0.12540 0.35870 0.00000 1.00000 0.00700
O4 0.11140 0.14440 0.50000 1.00000 0.00630
O5 0.35170 0.26250 0.00000 1.00000 0.00700

loop_
_cod_related_entry_id
_cod_related_entry_database
_cod_related_entry_code
1 AMCSD 0014914
